data_7209123
loop_
_publ_author_name
'Yang, E.'
'Li, Hong-Yan'
'Wang, Fei'
'Yang, Hui'
'Zhang, Jian'

_publ_section_title
;
 Enhancing CO2 adsorption enthalpy and selectivity via amino
 functionalization of a tetrahedral framework material
;
_journal_issue 4
_journal_name_full CrystEngComm
_journal_page_first 658
_journal_paper_doi 10.1039/c2ce26612a
_journal_volume 15
_journal_year 2013
_chemical_formula_moiety 'C11 H9 N7 O2 Zn, C3 H7 N O'
_chemical_formula_sum 'C14 H16 N8 O3 Zn'
_chemical_formula_weight 409.72
_chemical_name_systematic
;
?
;
_space_group_IT_number 33
_symmetry_cell_setting orthorhombic
_symmetry_space_group_name_Hall 'P 2c -2n'
_symmetry_space_group_name_H-M 'P n a 21'
_atom_sites_solution_hydrogens geom
_atom_sites_solution_primary direct
_atom_sites_solution_secondary difmap
_audit_creation_method SHELXL-97
_cell_angle_alpha 90.00
_cell_angle_beta 90.00
_cell_angle_gamma 90.00
_cell_formula_units_Z 4
_cell_length_a 18.2266(6)
_cell_length_b 10.3496(4)
_cell_length_c 9.1663(3)
_cell_measurement_reflns_used 1934
_cell_measurement_temperature 293(2)
_cell_measurement_theta_max 28.9007
_cell_measurement_theta_min 2.2584
_cell_volume 1729.11(10)
_computing_cell_refinement
;
CrysAlisPro, Oxford Diffraction Ltd.,
Version 1.171.34.44 (release 25-10-2010 CrysAlis171 .NET)
(compiled Oct 25 2010,18:11:34)
;
_computing_data_collection
;
CrysAlisPro, Oxford Diffraction Ltd.,
Version 1.171.34.44 (release 25-10-2010 CrysAlis171 .NET)
(compiled Oct 25 2010,18:11:34)
;
_computing_data_reduction
;
CrysAlisPro, Oxford Diffraction Ltd.,
Version 1.171.34.44 (release 25-10-2010 CrysAlis171 .NET)
(compiled Oct 25 2010,18:11:34)
;
_computing_structure_refinement 'SHELXL-97 (Sheldrick, 1997)'
_computing_structure_solution 'SHELXS-97 (Sheldrick, 1990)'
_diffrn_ambient_temperature 293(2)
_diffrn_detector_area_resol_mean 16.2083
_diffrn_measured_fraction_theta_full 0.996
_diffrn_measured_fraction_theta_max 0.996
_diffrn_measurement_device_type 'Xcalibur, Eos'
_diffrn_measurement_method '\w scans'
_diffrn_radiation_monochromator graphite
_diffrn_radiation_source 'Enhance (Mo) X-ray Source'
_diffrn_radiation_type MoK\a
_diffrn_radiation_wavelength 0.71073
_diffrn_reflns_av_R_equivalents 0.0322
_diffrn_reflns_av_sigmaI/netI 0.0582
_diffrn_reflns_limit_h_max 21
_diffrn_reflns_limit_h_min -14
_diffrn_reflns_limit_k_max 11
_diffrn_reflns_limit_k_min -12
_diffrn_reflns_limit_l_max 10
_diffrn_reflns_limit_l_min -10
_diffrn_reflns_number 4169
_diffrn_reflns_theta_full 24.99
_diffrn_reflns_theta_max 24.99
_diffrn_reflns_theta_min 2.97
_exptl_absorpt_coefficient_mu 1.433
_exptl_absorpt_correction_T_max 0.7927
_exptl_absorpt_correction_T_min 0.6983
_exptl_absorpt_correction_type multi-scan
_exptl_absorpt_process_details
;
CrysAlisPro, Oxford Diffraction Ltd.,
Version 1.171.34.44 (release 25-10-2010 CrysAlis171 .NET)
(compiled Oct 25 2010,18:11:34)
Empirical absorption correction using spherical harmonics,
implemented in SCALE3 ABSPACK scaling algorithm.
;
_exptl_crystal_colour yellow
_exptl_crystal_density_diffrn 1.574
_exptl_crystal_density_method 'not measured'
_exptl_crystal_description block
_exptl_crystal_F_000 680
_exptl_crystal_size_max 0.27
_exptl_crystal_size_mid 0.23
_exptl_crystal_size_min 0.17
_refine_diff_density_max 0.324
_refine_diff_density_min -0.318
_refine_diff_density_rms 0.072
_refine_ls_abs_structure_details 'Flack H D (1983), Acta Cryst. A39, 876-881'
_refine_ls_abs_structure_Flack 0.00(2)
_refine_ls_extinction_method none
_refine_ls_goodness_of_fit_ref 1.008
_refine_ls_hydrogen_treatment constr
_refine_ls_matrix_type full
_refine_ls_number_parameters 190
_refine_ls_number_reflns 2677
_refine_ls_number_restraints 1
_refine_ls_restrained_S_all 1.008
_refine_ls_R_factor_all 0.0509
_refine_ls_R_factor_gt 0.0412
_refine_ls_shift/su_max 0.000
_refine_ls_shift/su_mean 0.000
_refine_ls_structure_factor_coef Fsqd
_refine_ls_weighting_details 'calc w=1/[\s^2^(Fo^2^)+(0.0515P)^2^+0.0000P] where P=(Fo^2^+2Fc^2^)/3'
_refine_ls_weighting_scheme calc
_refine_ls_wR_factor_gt 0.0951
_refine_ls_wR_factor_ref 0.1002
_reflns_number_gt 2264
_reflns_number_total 2677
_reflns_threshold_expression >2sigma(I)
_cod_data_source_file c2ce26612a.txt
_cod_data_source_block a
_cod_depositor_comments
;
The following automatic conversions were performed:

'_symmetry_cell_setting' value 'Orthorhombic' changed to
'orthorhombic' according to
/home/saulius/struct/CIF-dictionaries/cif_core.dic dictionary named
'cif_core.dic' version 2.4.2 from 2011-04-26.

Automatic conversion script
Id: cif_fix_values 1891 2012-01-12 08:04:46Z andrius 
;
_cod_original_sg_symbol_H-M Pna2(1)
_cod_database_code 7209123

loop_
_symmetry_equiv_pos_as_xyz
'x, y, z'
'-x, -y, z+1/2'
'x+1/2, -y+1/2, z'
'-x+1/2, y+1/2, z+1/2'

loop_
_atom_site_label
_atom_site_type_symbol
_atom_site_fract_x
_atom_site_fract_y
_atom_site_fract_z
_atom_site_U_iso_or_equiv
_atom_site_adp_type
_atom_site_occupancy
_atom_site_symmetry_multiplicity
_atom_site_calc_flag
_atom_site_refinement_flags
Zn1 Zn 0.09975(2) 0.52837(5) 0.87822(10) 0.02446(16) Uani 1 1 d .
C1 C 0.0419(3) 0.3450(5) 1.2758(6) 0.0261(12) Uani 1 1 d .
C2 C 0.0892(3) 0.3515(5) 1.1601(6) 0.0285(12) Uani 1 1 d .
C3 C 0.1515(3) 0.2671(5) 1.1593(6) 0.0318(13) Uani 1 1 d .
C4 C 0.1086(3) 0.1956(5) 1.3841(9) 0.0463(14) Uani 1 1 d .
H4A H 0.1160 0.1395 1.4620 0.056 Uiso 1 1 calc R
C5 C 0.0023(5) 0.4861(8) 1.1231(9) 0.0330(14) Uani 1 1 d .
H5A H -0.0265 0.5506 1.0815 0.040 Uiso 1 1 calc R
C6 C 0.1712(3) 0.7892(6) 0.9035(6) 0.0378(15) Uani 1 1 d .
C7 C 0.2162(3) 0.8799(5) 0.9711(6) 0.0383(14) Uani 1 1 d .
H7A H 0.2184 0.9638 0.9349 0.046 Uiso 1 1 calc R
C8 C 0.2574(3) 0.8466(5) 1.0904(6) 0.0308(13) Uani 1 1 d .
C9 C 0.2536(3) 0.7206(6) 1.1420(7) 0.0387(14) Uani 1 1 d .
H9A H 0.2809 0.6947 1.2225 0.046 Uiso 1 1 calc R
C10 C 0.2085(3) 0.6355(6) 1.0709(6) 0.0392(15) Uani 1 1 d .
H10A H 0.2067 0.5507 1.1040 0.047 Uiso 1 1 calc R
C11 C 0.3073(3) 0.9423(5) 1.1616(6) 0.0323(13) Uani 1 1 d .
O1 O 0.3186(2) 1.0498(4) 1.1100(4) 0.0390(10) Uani 1 1 d .
O2 O 0.33672(19) 0.9027(4) 1.2834(4) 0.0394(10) Uani 1 1 d .
N1 N -0.0143(2) 0.4295(4) 1.2531(4) 0.0296(10) Uani 1 1 d .
N2 N 0.0629(2) 0.4415(4) 1.0608(4) 0.0267(10) Uani 1 1 d .
N3 N 0.0502(2) 0.2688(4) 1.3943(6) 0.0382(11) Uani 1 1 d .
N4 N 0.1588(3) 0.1895(5) 1.2793(5) 0.0457(13) Uani 1 1 d .
N5 N 0.2006(3) 0.2587(5) 1.0532(6) 0.0516(14) Uani 1 1 d .
H5B H 0.2364 0.2050 1.0603 0.062 Uiso 1 1 calc R
H5C H 0.1966 0.3069 0.9772 0.062 Uiso 1 1 calc R
N6 N 0.1668(2) 0.6677(4) 0.9563(5) 0.0321(11) Uani 1 1 d .
N7 N 0.1332(3) 0.8168(6) 0.7856(6) 0.0694(19) Uani 1 1 d .
H7B H 0.1356 0.8928 0.7480 0.083 Uiso 1 1 calc R
H7C H 0.1058 0.7588 0.7461 0.083 Uiso 1 1 calc R

loop_
_atom_site_aniso_label
_atom_site_aniso_U_11
_atom_site_aniso_U_22
_atom_site_aniso_U_33
_atom_site_aniso_U_23
_atom_site_aniso_U_13
_atom_site_aniso_U_12
Zn1 0.0217(3) 0.0305(3) 0.0211(3) -0.0030(4) -0.0012(4) 0.0010(2)
C1 0.021(2) 0.035(3) 0.023(3) -0.002(2) 0.001(2) 0.003(2)
C2 0.025(3) 0.030(3) 0.031(3) -0.004(2) -0.010(3) -0.001(2)
C3 0.024(3) 0.033(3) 0.038(3) 0.000(3) -0.001(3) 0.003(2)
C4 0.056(3) 0.051(3) 0.031(3) 0.004(5) 0.012(4) 0.011(3)
C5 0.028(2) 0.041(4) 0.030(3) 0.009(2) 0.004(2) 0.009(2)
C6 0.037(3) 0.042(3) 0.034(4) 0.007(3) -0.011(3) -0.010(2)
C7 0.043(3) 0.029(3) 0.042(3) 0.007(3) -0.010(3) -0.007(3)
C8 0.025(3) 0.032(3) 0.035(3) -0.007(3) 0.002(3) -0.002(2)
C9 0.038(3) 0.045(3) 0.033(3) 0.007(3) -0.017(3) -0.007(3)
C10 0.048(4) 0.041(3) 0.028(3) 0.005(3) -0.012(3) -0.004(3)
C11 0.030(3) 0.036(3) 0.032(3) -0.004(3) -0.003(3) -0.004(3)
O1 0.035(2) 0.034(2) 0.047(3) -0.0020(19) -0.008(2) -0.0088(19)
O2 0.038(2) 0.046(2) 0.035(2) -0.001(2) -0.0153(19) -0.008(2)
N1 0.028(2) 0.041(3) 0.019(2) 0.002(2) -0.003(2) 0.004(2)
N2 0.026(2) 0.032(2) 0.023(2) 0.0056(19) 0.004(2) 0.004(2)
N3 0.036(2) 0.051(3) 0.027(3) 0.005(3) 0.000(3) 0.009(2)
N4 0.048(3) 0.050(3) 0.039(3) 0.009(3) -0.001(3) 0.016(3)
N5 0.043(3) 0.067(4) 0.045(3) 0.012(3) 0.011(3) 0.029(3)
N6 0.032(2) 0.030(2) 0.034(3) 0.000(2) -0.013(2) -0.009(2)
N7 0.080(4) 0.057(4) 0.071(4) 0.026(3) -0.047(4) -0.033(4)

loop_
_atom_type_symbol
_atom_type_description
_atom_type_scat_dispersion_real
_atom_type_scat_dispersion_imag
_atom_type_scat_source
C C 0.0033 0.0016 'International Tables Vol C Tables 4.2.6.8 and 6.1.1.4'
H H 0.0000 0.0000 'International Tables Vol C Tables 4.2.6.8 and 6.1.1.4'
N N 0.0061 0.0033 'International Tables Vol C Tables 4.2.6.8 and 6.1.1.4'
O O 0.0106 0.0060 'International Tables Vol C Tables 4.2.6.8 and 6.1.1.4'
Zn Zn 0.2839 1.4301 'International Tables Vol C Tables 4.2.6.8 and 6.1.1.4'

loop_
_geom_angle_atom_site_label_1
_geom_angle_atom_site_label_2
_geom_angle_atom_site_label_3
_geom_angle
_geom_angle_site_symmetry_1
_geom_angle_site_symmetry_3
O2 Zn1 N1 110.86(17) 4_544 2_564
O2 Zn1 N6 105.97(17) 4_544 .
N1 Zn1 N6 121.52(19) 2_564 .
O2 Zn1 N2 105.74(17) 4_544 .
N1 Zn1 N2 108.46(17) 2_564 .
N6 Zn1 N2 103.05(18) . .
N3 C1 N1 125.5(4) . .
N3 C1 C2 125.6(5) . .
N1 C1 C2 108.9(5) . .
C1 C2 N2 108.8(5) . .
C1 C2 C3 118.3(5) . .
N2 C2 C3 132.9(5) . .
N5 C3 N4 119.1(5) . .
N5 C3 C2 125.4(5) . .
N4 C3 C2 115.5(5) . .
N4 C4 N3 129.7(7) . .
N4 C4 H4A 115.2 . .
N3 C4 H4A 115.2 . .
N2 C5 N1 114.3(6) . .
N2 C5 H5A 122.8 . .
N1 C5 H5A 122.8 . .
N7 C6 C7 122.0(6) . .
N7 C6 N6 117.8(5) . .
C7 C6 N6 120.2(5) . .
C6 C7 C8 120.6(5) . .
C6 C7 H7A 119.7 . .
C8 C7 H7A 119.7 . .
C7 C8 C9 118.7(5) . .
C7 C8 C11 121.0(5) . .
C9 C8 C11 120.2(5) . .
C10 C9 C8 118.1(5) . .
C10 C9 H9A 120.9 . .
C8 C9 H9A 120.9 . .
N6 C10 C9 123.7(5) . .
N6 C10 H10A 118.2 . .
C9 C10 H10A 118.2 . .
O1 C11 O2 123.1(5) . .
O1 C11 C8 122.4(5) . .
O2 C11 C8 114.5(5) . .
C11 O2 Zn1 114.6(4) . 4
C1 N1 C5 104.0(5) . .
C1 N1 Zn1 130.1(3) . 2_565
C5 N1 Zn1 125.9(4) . 2_565
C5 N2 C2 103.9(5) . .
C5 N2 Zn1 118.7(4) . .
C2 N2 Zn1 136.7(3) . .
C1 N3 C4 111.8(6) . .
C4 N4 C3 119.1(5) . .
C3 N5 H5B 120.0 . .
C3 N5 H5C 120.0 . .
H5B N5 H5C 120.0 . .
C10 N6 C6 118.7(5) . .
C10 N6 Zn1 116.3(4) . .
C6 N6 Zn1 125.0(4) . .
C6 N7 H7B 120.0 . .
C6 N7 H7C 120.0 . .
H7B N7 H7C 120.0 . .

loop_
_geom_bond_atom_site_label_1
_geom_bond_atom_site_label_2
_geom_bond_distance
_geom_bond_site_symmetry_2
Zn1 O2 1.946(4) 4_544
Zn1 N1 1.982(4) 2_564
Zn1 N6 2.022(4) .
Zn1 N2 2.015(4) .
C1 N3 1.351(7) .
C1 N1 1.363(6) .
C1 C2 1.368(7) .
C2 N2 1.388(7) .
C2 C3 1.433(7) .
C3 N5 1.324(7) .
C3 N4 1.369(7) .
C4 N4 1.329(8) .
C4 N3 1.311(6) .
C4 H4A 0.9300 .
C5 N2 1.326(9) .
C5 N1 1.362(9) .
C5 H5A 0.9300 .
C6 N7 1.315(7) .
C6 C7 1.392(7) .
C6 N6 1.350(7) .
C7 C8 1.370(7) .
C7 H7A 0.9300 .
C8 C9 1.389(8) .
C8 C11 1.495(7) .
C9 C10 1.370(8) .
C9 H9A 0.9300 .
C10 N6 1.338(7) .
C10 H10A 0.9300 .
C11 O1 1.226(6) .
C11 O2 1.305(7) .
O2 Zn1 1.946(4) 4
N1 Zn1 1.982(4) 2_565
N5 H5B 0.8600 .
N5 H5C 0.8600 .
N7 H7B 0.8600 .
N7 H7C 0.8600 .
